data_7106827
loop_
_publ_author_name
'Stefan Almstatter'
'Balazs Gabor'
'Michael Bodensteiner'
'Manfred Scheer'

_publ_section_title
;
 Germanium/Phosphorus Cage Compounds with Germanium in Three Different
 Oxidation States
;
_journal_name_full Chem.Commun.
_journal_page_first 9998
_journal_paper_doi 10.1039/c1cc13937a
_journal_volume 47
_journal_year 2011
_chemical_compound_source 'see text'
_chemical_formula_moiety 'C16 H36 Cl6 Ge7 P4, C6 H14'
_chemical_formula_sum 'C22 H50 Cl6 Ge7 P4'
_chemical_formula_weight 1159.33
_chemical_name_systematic ?
_space_group_IT_number 147
_symmetry_cell_setting trigonal
_symmetry_Int_Tables_number 147
_symmetry_space_group_name_Hall '-P 3'
_symmetry_space_group_name_H-M 'P -3'
_atom_sites_solution_hydrogens geom
_atom_sites_solution_primary direct
_atom_sites_solution_secondary difmap
_cell_angle_alpha 90
_cell_angle_beta 90
_cell_angle_gamma 120
_cell_formula_units_Z 2
_cell_length_a 14.2614(4)
_cell_length_b 14.2614(4)
_cell_length_c 11.0241(2)
_cell_measurement_reflns_used 1543
_cell_measurement_temperature 123(1)
_cell_measurement_theta_max 62.8672
_cell_measurement_theta_min 3.5678
_cell_volume 1941.77(8)
_computing_cell_refinement
;
CrysAlis RED, Oxford Diffraction Ltd.,
Version 1.171.30.3 (release 12-05-2006 CrysAlis171 .NET)
;
_computing_data_collection
;
CrysAlis CCD, Oxford Diffraction Ltd.,
Version 1.171.30.3 (release 12-05-2006 CrysAlis171 .NET)
;
_computing_data_reduction
;
CrysAlis RED, Oxford Diffraction Ltd.,
Version 1.171.30.3 (release 12-05-2006 CrysAlis171 .NET)
;
_computing_molecular_graphics 'PLATON (Spek, 1990)'
_computing_publication_material 'PLATON (Spek, 2003)'
_computing_structure_refinement 'SHELXL-97 (Sheldrick, 1997)'
_computing_structure_solution 'SIR-97 (Altomare, 1993)'
_diffrn_ambient_temperature 123(1)
_diffrn_detector_area_resol_mean 10.5431
_diffrn_measured_fraction_theta_full 0.826
_diffrn_measured_fraction_theta_max 0.826
_diffrn_measurement_device_type 'Xcalibur, Ruby, Gemini ultra'
_diffrn_measurement_method '\w scans'
_diffrn_radiation_monochromator mirror
_diffrn_radiation_probe x-ray
_diffrn_radiation_source 'Enhance Ultra (Cu) X-ray Source'
_diffrn_radiation_type CuK\a
_diffrn_radiation_wavelength 1.54184
_diffrn_reflns_av_R_equivalents 0.0209
_diffrn_reflns_av_sigmaI/netI 0.0419
_diffrn_reflns_limit_h_max 16
_diffrn_reflns_limit_h_min -13
_diffrn_reflns_limit_k_max 10
_diffrn_reflns_limit_k_min -15
_diffrn_reflns_limit_l_max 10
_diffrn_reflns_limit_l_min -12
_diffrn_reflns_number 3245
_diffrn_reflns_reduction_process
;
;
_diffrn_reflns_theta_full 63.07
_diffrn_reflns_theta_max 63.07
_diffrn_reflns_theta_min 3.58
_exptl_absorpt_coefficient_mu 11.567
_exptl_absorpt_correction_T_max 0.630
_exptl_absorpt_correction_T_min 0.209
_exptl_absorpt_correction_type multi-scan
_exptl_absorpt_process_details
;
CrysAlis RED, Oxford Diffraction Ltd.,
Version 1.171.30.3 (release 12-05-2006 CrysAlis171 .NET)
Empirical absorption correction using spherical harmonics,
implemented in SCALE3 ABSPACK scaling algorithm.
;
_exptl_crystal_colour 'pale yellow'
_exptl_crystal_density_diffrn 1.983
_exptl_crystal_density_method 'Not Measured'
_exptl_crystal_description rod
_exptl_crystal_F_000 1136
_exptl_crystal_size_max 0.310
_exptl_crystal_size_mid 0.050
_exptl_crystal_size_min 0.040
_platon_squeeze_details
;
The struture contains severly disordered hexane molecules.
;
_refine_diff_density_max 0.423
_refine_diff_density_min -0.398
_refine_diff_density_rms 0.079
_refine_ls_extinction_method none
_refine_ls_goodness_of_fit_ref 0.872
_refine_ls_hydrogen_treatment constr
_refine_ls_matrix_type full
_refine_ls_number_constraints 0
_refine_ls_number_parameters 104
_refine_ls_number_reflns 1745
_refine_ls_number_restraints 0
_refine_ls_restrained_S_all 0.872
_refine_ls_R_factor_all 0.0512
_refine_ls_R_factor_gt 0.0343
_refine_ls_shift/su_max 0.000
_refine_ls_shift/su_mean 0.000
_refine_ls_structure_factor_coef Fsqd
_refine_ls_weighting_details 'calc w=1/[\s^2^(Fo^2^)+(0.0493P)^2^] where P=(Fo^2^+2Fc^2^)/3'
_refine_ls_weighting_scheme calc
_refine_ls_wR_factor_gt 0.0758
_refine_ls_wR_factor_ref 0.0784
_reflns_number_gt 1154
_reflns_number_total 1745
_reflns_threshold_expression >2\s(i)
_cod_data_source_file c1cc13937a.txt
_cod_data_source_block al91
_cod_database_code 7106827

loop_
_symmetry_equiv_pos_site_id
_symmetry_equiv_pos_as_xyz
1 x,y,z
2 -y,x-y,z
3 -x+y,-x,z
4 -x,-y,-z
5 y,-x+y,-z
6 x-y,x,-z

loop_
_atom_site_aniso_label
_atom_site_aniso_U_11
_atom_site_aniso_U_22
_atom_site_aniso_U_33
_atom_site_aniso_U_23
_atom_site_aniso_U_13
_atom_site_aniso_U_12
Ge1 0.0663(5) 0.0602(5) 0.0317(3) -0.0010(3) -0.0003(3) 0.0313(4)
Ge2 0.0660(5) 0.0660(5) 0.0278(5) 0.0000 0.0000 0.0330(2)
Ge3 0.0647(5) 0.0621(5) 0.0341(3) -0.0012(3) 0.0008(3) 0.0292(4)
Cl1 0.0796(11) 0.0662(10) 0.0457(7) 0.0046(8) 0.0103(8) 0.0277(9)
Cl2 0.0722(11) 0.0809(11) 0.0442(6) -0.0060(8) -0.0106(8) 0.0360(9)
P1 0.0604(10) 0.0604(10) 0.0278(10) 0.0000 0.0000 0.0302(5)
P2 0.0635(10) 0.0605(10) 0.0298(6) 0.0009(7) -0.0004(7) 0.0300(9)
C1 0.074(4) 0.074(4) 0.015(3) 0.0000 0.0000 0.037(2)
C2 0.066(4) 0.076(4) 0.033(2) 0.010(3) 0.008(3) 0.030(4)
C3 0.075(5) 0.074(5) 0.037(3) 0.007(3) -0.002(3) 0.036(4)
C4 0.083(5) 0.084(5) 0.076(4) 0.036(4) 0.002(4) 0.028(4)
C5 0.160(8) 0.081(5) 0.051(3) -0.003(4) -0.016(4) 0.078(6)
C6 0.096(5) 0.075(4) 0.038(3) 0.005(3) -0.009(3) 0.047(4)

loop_
_atom_site_label
_atom_site_type_symbol
_atom_site_thermal_displace_type
_atom_site_fract_x
_atom_site_fract_y
_atom_site_fract_z
_atom_site_occupancy
_atom_site_U_iso_or_equiv
_atom_site_calc_flag
_atom_site_refinement_flags
Ge1 Ge Uani 0.38130(6) 0.85660(5) 0.45189(5) 1.000 0.0529(3) . .
Ge2 Ge Uani 0.33333 0.66667 0.13972(8) 1.000 0.0533(3) . .
Ge3 Ge Uani 0.54845(6) 0.87473(6) 0.35890(5) 1.000 0.0547(3) . .
Cl1 Cl Uani 0.65279(13) 1.01054(13) 0.24103(11) 1.000 0.0677(5) . .
Cl2 Cl Uani 0.66721(13) 0.88461(14) 0.49131(11) 1.000 0.0668(6) . .
P1 P Uani 0.33333 0.66667 0.50158(18) 1.000 0.0495(6) . .
P2 P Uani 0.29113(13) 0.78399(13) 0.25978(11) 1.000 0.0517(5) . .
C1 C Uani 0.33333 0.66667 0.6746(6) 1.000 0.054(2) . .
C2 C Uani 0.3196(5) 0.5593(5) 0.7179(4) 1.000 0.061(2) . .
C3 C Uani 0.2866(5) 0.8866(5) 0.1548(4) 1.000 0.063(3) . .
C4 C Uani 0.4036(6) 0.9606(6) 0.1111(5) 1.000 0.087(3) . .
C5 C Uani 0.2459(7) 0.9496(5) 0.2255(5) 1.000 0.089(3) . .
C6 C Uani 0.2144(5) 0.8290(5) 0.0485(4) 1.000 0.068(2) . .
H2A H Uiso 0.31780 0.55720 0.80680 1.000 0.0730 calc R
H2B H Uiso 0.38050 0.55180 0.68900 1.000 0.0730 calc R
H2C H Uiso 0.25170 0.49980 0.68600 1.000 0.0730 calc R
H4A H Uiso 0.42980 0.91690 0.07080 1.000 0.1040 calc R
H4B H Uiso 0.45000 0.99800 0.18080 1.000 0.1040 calc R
H4C H Uiso 0.40540 1.01410 0.05390 1.000 0.1040 calc R
H5A H Uiso 0.24890 1.00730 0.17430 1.000 0.1080 calc R
H5B H Uiso 0.29140 0.98170 0.29730 1.000 0.1080 calc R
H5C H Uiso 0.17100 0.90100 0.25080 1.000 0.1080 calc R
H6A H Uiso 0.14040 0.78110 0.07730 1.000 0.0810 calc R
H6B H Uiso 0.24100 0.78610 0.00690 1.000 0.0810 calc R
H6C H Uiso 0.21490 0.88240 -0.00790 1.000 0.0810 calc R

loop_
_atom_type_symbol
_atom_type_description
_atom_type_scat_dispersion_real
_atom_type_scat_dispersion_imag
_atom_type_scat_source
P P 0.2955 0.4335 'International Tables Vol C Tables 4.2.6.8 and 6.1.1.4'
Ge Ge -1.0885 0.8855 'International Tables Vol C Tables 4.2.6.8 and 6.1.1.4'
Cl Cl 0.3639 0.7018 'International Tables Vol C Tables 4.2.6.8 and 6.1.1.4'
H H 0.0000 0.0000 'International Tables Vol C Tables 4.2.6.8 and 6.1.1.4'
C C 0.0181 0.0091 'International Tables Vol C Tables 4.2.6.8 and 6.1.1.4'

loop_
_geom_angle_atom_site_label_1
_geom_angle_atom_site_label_2
_geom_angle_atom_site_label_3
_geom_angle
_geom_angle_site_symmetry_1
_geom_angle_site_symmetry_2
_geom_angle_site_symmetry_3
_geom_angle_publ_flag
Ge3 Ge1 P1 86.09(4) . . . yes
Ge3 Ge1 P2 87.73(5) . . . yes
P1 Ge1 P2 85.95(6) . . . yes
P2 Ge2 P2 93.22(6) . . 2_665 yes
P2 Ge2 P2 93.22(7) . . 3_565 yes
P2 Ge2 P2 93.22(6) 2_665 . 3_565 yes
Ge1 Ge3 Cl1 122.01(7) . . . yes
Ge1 Ge3 Cl2 113.76(5) . . . yes
Ge1 Ge3 P2 105.26(7) . . 3_565 yes
Cl1 Ge3 Cl2 100.23(7) . . . yes
Cl1 Ge3 P2 110.65(6) . . 3_565 yes
Cl2 Ge3 P2 103.62(8) . . 3_565 yes
Ge1 P1 C1 102.66(5) . . . yes
Ge1 P1 Ge1 115.34(4) . . 2_665 yes
Ge1 P1 Ge1 115.34(4) . . 3_565 yes
Ge1 P1 C1 102.66(5) 2_665 . . yes
Ge1 P1 C1 102.66(5) 3_565 . . yes
Ge1 P1 Ge1 115.34(4) 2_665 . 3_565 yes
Ge1 P2 Ge2 120.53(8) . . . yes
Ge1 P2 C3 114.83(18) . . . yes
Ge1 P2 Ge3 91.21(5) . . 2_665 yes
Ge2 P2 C3 108.36(18) . . . yes
Ge2 P2 Ge3 107.73(7) . . 2_665 yes
Ge3 P2 C3 112.9(3) 2_665 . . yes
P1 C1 C2 108.3(3) . . . yes
P1 C1 C2 108.3(3) . . 2_665 yes
P1 C1 C2 108.3(3) . . 3_565 yes
C2 C1 C2 110.6(5) . . 2_665 no
C2 C1 C2 110.6(4) . . 3_565 no
C2 C1 C2 110.6(4) 2_665 . 3_565 no
P2 C3 C4 106.1(5) . . . yes
P2 C3 C5 108.5(3) . . . yes
P2 C3 C6 109.5(4) . . . yes
C4 C3 C5 111.2(6) . . . no
C4 C3 C6 110.0(4) . . . no
C5 C3 C6 111.5(7) . . . no
C1 C2 H2A 109.00 . . . no
C1 C2 H2B 109.00 . . . no
C1 C2 H2C 109.00 . . . no
H2A C2 H2B 109.00 . . . no
H2A C2 H2C 109.00 . . . no
H2B C2 H2C 110.00 . . . no
C3 C4 H4A 109.00 . . . no
C3 C4 H4B 109.00 . . . no
C3 C4 H4C 109.00 . . . no
H4A C4 H4B 109.00 . . . no
H4A C4 H4C 110.00 . . . no
H4B C4 H4C 109.00 . . . no
C3 C5 H5A 110.00 . . . no
C3 C5 H5B 109.00 . . . no
C3 C5 H5C 110.00 . . . no
H5A C5 H5B 109.00 . . . no
H5A C5 H5C 109.00 . . . no
H5B C5 H5C 110.00 . . . no
C3 C6 H6A 109.00 . . . no
C3 C6 H6B 109.00 . . . no
C3 C6 H6C 109.00 . . . no
H6A C6 H6B 110.00 . . . no
H6A C6 H6C 110.00 . . . no
H6B C6 H6C 109.00 . . . no

loop_
_geom_bond_atom_site_label_1
_geom_bond_atom_site_label_2
_geom_bond_distance
_geom_bond_site_symmetry_1
_geom_bond_site_symmetry_2
_geom_bond_publ_flag
Ge1 Ge3 2.4867(13) . . yes
Ge1 P1 2.5004(8) . . yes
Ge1 P2 2.4248(15) . . yes
Ge2 P2 2.4333(18) . . yes
Ge2 P2 2.433(2) . 2_665 yes
Ge2 P2 2.433(2) . 3_565 yes
Ge3 Cl1 2.1845(17) . . yes
Ge3 Cl2 2.1864(19) . . yes
Ge3 P2 2.3542(17) . 3_565 yes
P1 C1 1.907(7) . . yes
P2 C3 1.892(6) . . yes
C1 C2 1.520(7) . . no
C1 C2 1.520(9) . 2_665 no
C1 C2 1.520(10) . 3_565 no
C3 C4 1.539(11) . . no
C3 C5 1.508(11) . . no
C3 C6 1.504(8) . . no
C2 H2A 0.9800 . . no
C2 H2B 0.9800 . . no
C2 H2C 0.9800 . . no
C4 H4A 0.9800 . . no
C4 H4B 0.9800 . . no
C4 H4C 0.9800 . . no
C5 H5A 0.9800 . . no
C5 H5B 0.9800 . . no
C5 H5C 0.9800 . . no
C6 H6A 0.9800 . . no
C6 H6B 0.9800 . . no
C6 H6C 0.9800 . . no

loop_
_geom_contact_atom_site_label_1
_geom_contact_atom_site_label_2
_geom_contact_distance
_geom_contact_site_symmetry_1
_geom_contact_site_symmetry_2
_geom_contact_publ_flag
Ge1 Ge1 3.9331(9) . 4_676 no
Ge1 H5B 3.1700 . . no
Ge1 H2B 2.8800 . 2_665 no
Ge1 H2C 3.1200 . 3_565 no
Ge2 H6B 3.0000 . . no
Ge2 H4A 3.2100 . 2_665 no
Ge2 H6B 3.0000 . 2_665 no
Ge2 H4A 3.2100 . 3_565 no
Ge2 H6B 3.0000 . 3_565 no
Ge2 H4A 3.2100 . . no
Ge3 H5C 3.2000 . 3_565 no
Cl1 C4 3.558(9) . . no
Cl2 C5 3.646(8) . 3_565 no
Cl1 H4B 2.8800 . . no
Cl1 H6A 2.7500 . 3_565 no
Cl1 H2C 3.1000 . 6_666 no
Cl1 H6C 3.1000 . 4_675 no
Cl2 H2C 3.0600 . 2_665 no
Cl2 H5C 3.0300 . 3_565 no
Cl2 H5B 2.8800 . 4_676 no
C4 Cl1 3.558(9) . . no
C4 C4 3.425(11) . 4_675 no
C5 Cl2 3.646(6) . 2_665 no
C4 H4A 2.9300 . 4_675 no
H2A H2A 2.5300 . 2_665 no
H2A H2A 2.5300 . 3_565 no
H2B H2C 2.4900 . 2_665 no
H2B Ge1 2.8800 . 3_565 no
H2B H4B 2.5900 . 6_656 no
H2C Ge1 3.1200 . 2_665 no
H2C Cl2 3.0600 . 3_565 no
H2C H2B 2.4900 . 3_565 no
H2C Cl1 3.1000 . 5_456 no
H4A Ge2 3.2100 . . no
H4A H6B 2.4900 . . no
H4A C4 2.9300 . 4_675 no
H4A H4C 2.4600 . 4_675 no
H4B Cl1 2.8800 . . no
H4B H5B 2.5100 . . no
H4B H2B 2.5900 . 5_566 no
H4C H5A 2.5600 . . no
H4C H6C 2.5000 . . no
H4C H4A 2.4600 . 4_675 no
H5A H4C 2.5600 . . no
H5A H6C 2.5600 . . no
H5B Ge1 3.1700 . . no
H5B H4B 2.5100 . . no
H5B Cl2 2.8800 . 4_676 no
H5C H6A 2.4500 . . no
H5C Ge3 3.2000 . 2_665 no
H5C Cl2 3.0300 . 2_665 no
H6A H5C 2.4500 . . no
H6A Cl1 2.7500 . 2_665 no
H6B Ge2 3.0000 . . no
H6B H4A 2.4900 . . no
H6C H4C 2.5000 . . no
H6C H5A 2.5600 . . no
H6C Cl1 3.1000 . 4_675 no

loop_
_geom_hbond_atom_site_label_D
_geom_hbond_atom_site_label_H
_geom_hbond_atom_site_label_A
_geom_hbond_distance_DH
_geom_hbond_distance_HA
_geom_hbond_distance_DA
_geom_hbond_angle_DHA
_geom_hbond_site_symmetry_A
_geom_hbond_publ_flag
C6 H6A Cl1 0.9800 2.7500 3.653(7) 154.00 2_665 yes

loop_
_geom_torsion_atom_site_label_1
_geom_torsion_atom_site_label_2
_geom_torsion_atom_site_label_3
_geom_torsion_atom_site_label_4
_geom_torsion
_geom_torsion_site_symmetry_1
_geom_torsion_site_symmetry_2
_geom_torsion_site_symmetry_3
_geom_torsion_site_symmetry_4
_geom_torsion_publ_flag
P1 Ge1 Ge3 Cl1 166.63(7) . . . . no
P1 Ge1 Ge3 Cl2 -73.10(7) . . . . no
P1 Ge1 Ge3 P2 39.65(6) . . . 3_565 no
P2 Ge1 Ge3 Cl1 80.54(7) . . . . no
P2 Ge1 Ge3 Cl2 -159.19(7) . . . . no
P2 Ge1 Ge3 P2 -46.44(6) . . . 3_565 no
Ge3 Ge1 P1 C1 116.03(2) . . . . no
P2 Ge1 P1 C1 -155.97(5) . . . . no
Ge3 Ge1 P1 Ge1 -133.19(7) . . . 2_665 no
P2 Ge1 P1 Ge1 -45.19(8) . . . 2_665 no
Ge3 Ge1 P1 Ge1 5.25(7) . . . 3_565 no
P2 Ge1 P1 Ge1 93.25(9) . . . 3_565 no
Ge3 Ge1 P2 Ge2 37.09(7) . . . . no
P1 Ge1 P2 Ge2 -49.14(7) . . . . no
Ge3 Ge1 P2 C3 -95.4(3) . . . . no
P1 Ge1 P2 C3 178.3(3) . . . . no
Ge3 Ge1 P2 Ge3 148.57(6) . . . 2_665 no
P1 Ge1 P2 Ge3 62.33(6) . . . 2_665 no
P2 Ge2 P2 Ge1 81.01(8) 2_665 . . . no
P2 Ge2 P2 Ge1 -12.41(8) 3_565 . . . no
P2 Ge2 P2 C3 -143.8(2) 2_665 . . . no
P2 Ge2 P2 C3 122.8(2) 3_565 . . . no
Ge1 Ge3 P2 Ge1 -74.35(6) 2_665 2_665 . . no
Cl1 Ge3 P2 Ge1 152.03(8) 2_665 2_665 . . no
Cl2 Ge3 P2 Ge1 45.37(8) 2_665 2_665 . . no
Ge1 Ge3 P2 C3 167.95(18) 2_665 2_665 . . no
Cl1 Ge3 P2 C3 34.3(2) 2_665 2_665 . . no
Cl2 Ge3 P2 C3 -72.33(19) 2_665 2_665 . . no
Ge1 P1 C1 C2 -172.7(3) . . . . no
Ge1 P1 C1 C2 67.3(3) 2_665 . . . no
Ge1 P1 C1 C2 -52.7(3) 3_565 . . . no
Ge1 P1 C1 C2 -52.7(3) . . . 2_665 no
Ge1 P1 C1 C2 67.3(2) . . . 3_565 no
Ge1 P2 C3 C4 70.1(4) . . . . no
Ge2 P2 C3 C4 -68.0(4) . . . . no
Ge3 P2 C3 C4 172.8(3) 2_665 . . . no
Ge1 P2 C3 C5 -49.5(6) . . . . no
Ge2 P2 C3 C5 172.5(4) . . . . no
Ge3 P2 C3 C5 53.3(5) 2_665 . . . no
Ge1 P2 C3 C6 -171.3(4) . . . . no
Ge2 P2 C3 C6 50.7(5) . . . . no
Ge3 P2 C3 C6 -68.6(5) 2_665 . . . no

loop_
_platon_squeeze_void_nr
_platon_squeeze_void_average_x
_platon_squeeze_void_average_y
_platon_squeeze_void_average_z
_platon_squeeze_void_volume
_platon_squeeze_void_count_electrons
_platon_squeeze_void_content
1 0.000 0.000 -0.006 291 109 ' '
